data_4069562
loop_
_publ_author_name
'Hanna, Tamara E.'
'Lobkovsky, Emil'
'Chirik, Paul J.'

_publ_section_title
;
 Dinitrogen Complexes of Bis(cyclopentadienyl) Titanium Derivatives:
 Structural Diversity Arising from Substituent Manipulation
;
_journal_issue 14
_journal_name_full Organometallics
_journal_page_first 4079
_journal_paper_doi 10.1021/om900282u
_journal_volume 28
_journal_year 2009
_chemical_formula_moiety 'C68 H84 N2 Ti2'
_chemical_formula_sum 'C68 H84 N2 Ti2'
_chemical_formula_weight 1025.17
_chemical_name_systematic
; 
 ? 
;
_space_group_IT_number 2
_symmetry_cell_setting triclinic
_symmetry_space_group_name_Hall '-P 1'
_symmetry_space_group_name_H-M 'P -1'
_atom_sites_solution_hydrogens mixed
_atom_sites_solution_primary direct
_atom_sites_solution_secondary difmap
_audit_creation_method SHELXL-97
_cell_angle_alpha 88.131(4)
_cell_angle_beta 74.656(3)
_cell_angle_gamma 65.835(4)
_cell_formula_units_Z 2
_cell_length_a 12.5083(9)
_cell_length_b 14.8746(10)
_cell_length_c 20.1396(13)
_cell_measurement_reflns_used 9892
_cell_measurement_temperature 173(2)
_cell_measurement_theta_max 28.29
_cell_measurement_theta_min 2.37
_cell_volume 3284.6(4)
_computing_cell_refinement 'Bruker SAINT+'
_computing_data_collection 'Bruker APEX2'
_computing_data_reduction 'Bruker SAINT+'
_computing_molecular_graphics 'Bruker SHELXTL'
_computing_publication_material 'Bruker SHELXTL'
_computing_structure_refinement 'SHELXL-97 (Sheldrick, 1997)'
_computing_structure_solution 'SHELXS-97 (Sheldrick, 1990)'
_diffrn_ambient_temperature 173(2)
_diffrn_measured_fraction_theta_full 0.989
_diffrn_measured_fraction_theta_max 0.989
_diffrn_measurement_device_type 'Bruker X8 APEX II diffractometer'
_diffrn_measurement_method 'phi and omega scans'
_diffrn_radiation_monochromator graphite
_diffrn_radiation_source 'fine-focus sealed tube'
_diffrn_radiation_type MoK\a
_diffrn_radiation_wavelength 0.71073
_diffrn_reflns_av_R_equivalents 0.0393
_diffrn_reflns_av_sigmaI/netI 0.0451
_diffrn_reflns_limit_h_max 17
_diffrn_reflns_limit_h_min -17
_diffrn_reflns_limit_k_max 21
_diffrn_reflns_limit_k_min -21
_diffrn_reflns_limit_l_max 28
_diffrn_reflns_limit_l_min -28
_diffrn_reflns_number 98588
_diffrn_reflns_theta_full 30.70
_diffrn_reflns_theta_max 30.70
_diffrn_reflns_theta_min 1.05
_exptl_absorpt_coefficient_mu 0.280
_exptl_absorpt_correction_T_max 0.9208
_exptl_absorpt_correction_T_min 0.8728
_exptl_absorpt_correction_type multi-scan
_exptl_absorpt_process_details SADABS
_exptl_crystal_colour purple
_exptl_crystal_density_diffrn 1.037
_exptl_crystal_density_method 'not measured'
_exptl_crystal_description block
_exptl_crystal_F_000 1100
_exptl_crystal_size_max 0.50
_exptl_crystal_size_mid 0.40
_exptl_crystal_size_min 0.30
_platon_squeeze_details ' ?'
_refine_diff_density_max 0.330
_refine_diff_density_min -0.302
_refine_diff_density_rms 0.048
_refine_ls_extinction_method none
_refine_ls_goodness_of_fit_ref 1.076
_refine_ls_hydrogen_treatment mixed
_refine_ls_matrix_type full
_refine_ls_number_parameters 724
_refine_ls_number_reflns 20165
_refine_ls_number_restraints 0
_refine_ls_restrained_S_all 1.076
_refine_ls_R_factor_all 0.0572
_refine_ls_R_factor_gt 0.0394
_refine_ls_shift/su_max 0.140
_refine_ls_shift/su_mean 0.016
_refine_ls_structure_factor_coef Fsqd
_refine_ls_weighting_details 'calc w=1/[\s^2^(Fo^2^)+(0.0611P)^2^+0.0000P] where P=(Fo^2^+2Fc^2^)/3'
_refine_ls_weighting_scheme calc
_refine_ls_wR_factor_gt 0.1075
_refine_ls_wR_factor_ref 0.1120
_reflns_number_gt 14484
_reflns_number_total 20165
_reflns_threshold_expression >2sigma(I)
_cod_data_source_file om900282u_si_002.cif
_cod_data_source_block th25
_cod_depositor_comments
;
The following automatic conversions were performed:

'_symmetry_cell_setting' value 'Triclinic' changed to 'triclinic'
according to /home/saulius/struct/CIF-dictionaries/cif_core.dic
dictionary named 'cif_core.dic' version 2.4.2 from 2011-04-26.

Automatic conversion script
Id: cif_fix_values 1715 2011-07-08 13:25:40Z adriana 
;
_cod_original_sg_symbol_H-M P-1
_cod_database_code 4069562

loop_
_symmetry_equiv_pos_as_xyz
'x, y, z'
'-x, -y, -z'

loop_
_atom_site_label
_atom_site_type_symbol
_atom_site_fract_x
_atom_site_fract_y
_atom_site_fract_z
_atom_site_U_iso_or_equiv
_atom_site_adp_type
_atom_site_occupancy
_atom_site_symmetry_multiplicity
_atom_site_calc_flag
_atom_site_refinement_flags
Ti1 Ti 0.069974(15) 0.357407(11) 0.785447(8) 0.01804(4) Uani 1 1 d .
Ti2 Ti 0.140624(15) -0.003349(11) 0.722382(8) 0.01848(4) Uani 1 1 d .
N1 N 0.09095(7) 0.22053(5) 0.76437(4) 0.01816(16) Uani 1 1 d .
N2 N 0.10417(7) 0.14093(6) 0.75093(4) 0.01978(16) Uani 1 1 d .
C1 C 0.20339(9) 0.30976(7) 0.85780(5) 0.02132(19) Uani 1 1 d .
C2 C 0.27671(8) 0.25278(7) 0.79423(5) 0.02028(19) Uani 1 1 d .
C3 C 0.28407(8) 0.31876(7) 0.74280(5) 0.02078(19) Uani 1 1 d .
C4 C 0.21834(9) 0.41699(7) 0.77458(5) 0.0226(2) Uani 1 1 d .
C5 C 0.16793(9) 0.41189(7) 0.84652(5) 0.0226(2) Uani 1 1 d .
C6 C -0.05689(9) 0.47171(7) 0.72217(5) 0.0216(2) Uani 1 1 d .
C7 C -0.08364(9) 0.52521(7) 0.78622(5) 0.0248(2) Uani 1 1 d .
C8 C -0.13243(9) 0.47739(7) 0.83987(5) 0.0260(2) Uani 1 1 d .
C9 C -0.13778(8) 0.39501(7) 0.80991(5) 0.0227(2) Uani 1 1 d .
C10 C -0.09283(8) 0.39198(7) 0.73655(5) 0.0209(2) Uani 1 1 d .
C11 C -0.02540(9) 0.00140(7) 0.81819(5) 0.0246(2) Uani 1 1 d .
C12 C 0.02312(10) -0.09117(7) 0.77861(5) 0.0279(2) Uani 1 1 d .
C13 C 0.14290(10) -0.14582(7) 0.78371(5) 0.0298(2) Uani 1 1 d .
C14 C 0.17105(9) -0.08686(7) 0.82460(5) 0.0257(2) Uani 1 1 d .
C15 C 0.06614(9) 0.00273(7) 0.84706(5) 0.0219(2) Uani 1 1 d .
C16 C 0.31896(9) -0.03042(7) 0.62780(5) 0.0220(2) Uani 1 1 d .
C17 C 0.21928(9) 0.04959(7) 0.61275(5) 0.0209(2) Uani 1 1 d .
C18 C 0.13350(9) 0.01419(7) 0.60461(5) 0.0231(2) Uani 1 1 d .
C19 C 0.18355(9) -0.08951(7) 0.61157(5) 0.0246(2) Uani 1 1 d .
C20 C 0.29672(9) -0.11682(7) 0.62616(5) 0.0252(2) Uani 1 1 d .
C21 C 0.34102(9) 0.14249(7) 0.78411(5) 0.0265(2) Uani 1 1 d .
H21A H 0.4223 0.1214 0.7910 0.040 Uiso 1 1 calc R
H21B H 0.3488 0.1201 0.7371 0.040 Uiso 1 1 calc R
H21C H 0.2941 0.1137 0.8176 0.040 Uiso 1 1 calc R
C22 C 0.36125(9) 0.29255(8) 0.66914(5) 0.0268(2) Uani 1 1 d .
H22A H 0.4335 0.3057 0.6641 0.040 Uiso 1 1 calc R
H22B H 0.3140 0.3326 0.6387 0.040 Uiso 1 1 calc R
H22C H 0.3866 0.2223 0.6566 0.040 Uiso 1 1 calc R
C23 C 0.22492(10) 0.50583(8) 0.73946(6) 0.0329(2) Uani 1 1 d .
H23A H 0.1725 0.5655 0.7709 0.049 Uiso 1 1 calc R
H23B H 0.1973 0.5109 0.6977 0.049 Uiso 1 1 calc R
H23C H 0.3093 0.4991 0.7268 0.049 Uiso 1 1 calc R
C24 C 0.11359(11) 0.49374(8) 0.90329(5) 0.0328(2) Uani 1 1 d .
H24A H 0.1770 0.4923 0.9238 0.049 Uiso 1 1 calc R
H24B H 0.0489 0.4848 0.9388 0.049 Uiso 1 1 calc R
H24C H 0.0794 0.5575 0.8843 0.049 Uiso 1 1 calc R
C25 C 0.16931(9) 0.27024(7) 0.92492(5) 0.0247(2) Uani 1 1 d .
C26 C 0.25724(10) 0.21089(9) 0.95676(6) 0.0343(3) Uani 1 1 d .
H26 H 0.3467(10) 0.1938(8) 0.9344(6) 0.031(3) Uiso 1 1 d .
C27 C 0.22448(12) 0.17109(9) 1.01888(6) 0.0419(3) Uani 1 1 d .
C28 C 0.10280(11) 0.19007(9) 1.04777(5) 0.0378(3) Uani 1 1 d .
H28 H 0.0804(10) 0.1602(8) 1.0891(6) 0.034(3) Uiso 1 1 d .
C29 C 0.01337(10) 0.24869(8) 1.01754(5) 0.0310(2) Uani 1 1 d .
C30 C 0.04800(10) 0.28927(8) 0.95665(5) 0.0269(2) Uani 1 1 d .
H30 H -0.0137(11) 0.3283(9) 0.9350(6) 0.040(3) Uiso 1 1 d .
C31 C 0.32051(15) 0.10816(13) 1.05316(8) 0.0715(5) Uani 1 1 d .
H31A H 0.3323 0.1506 1.0842 0.107 Uiso 1 1 calc R
H31B H 0.3974 0.0720 1.0178 0.107 Uiso 1 1 calc R
H31C H 0.2942 0.0609 1.0798 0.107 Uiso 1 1 calc R
C32 C -0.11725(12) 0.26403(10) 1.04690(6) 0.0443(3) Uani 1 1 d .
H32A H -0.1220 0.2177 1.0821 0.066 Uiso 1 1 calc R
H32B H -0.1486 0.2524 1.0098 0.066 Uiso 1 1 calc R
H32C H -0.1662 0.3320 1.0679 0.066 Uiso 1 1 calc R
C33 C -0.08173(11) 0.62445(8) 0.79539(6) 0.0360(3) Uani 1 1 d .
H33A H -0.1630 0.6768 0.7991 0.054 Uiso 1 1 calc R
H33B H -0.0227 0.6327 0.7555 0.054 Uiso 1 1 calc R
H33C H -0.0582 0.6285 0.8375 0.054 Uiso 1 1 calc R
C34 C -0.19034(11) 0.51924(9) 0.91403(6) 0.0371(3) Uani 1 1 d .
H34A H -0.1451 0.5531 0.9270 0.056 Uiso 1 1 calc R
H34B H -0.1886 0.4655 0.9438 0.056 Uiso 1 1 calc R
H34C H -0.2750 0.5664 0.9196 0.056 Uiso 1 1 calc R
C35 C -0.19849(10) 0.33149(8) 0.84681(6) 0.0315(2) Uani 1 1 d .
H35A H -0.2837 0.3592 0.8455 0.047 Uiso 1 1 calc R
H35B H -0.1953 0.3297 0.8950 0.047 Uiso 1 1 calc R
H35C H -0.1560 0.2642 0.8240 0.047 Uiso 1 1 calc R
C36 C -0.10621(9) 0.32869(7) 0.68594(5) 0.0259(2) Uani 1 1 d .
H36A H -0.1929 0.3481 0.6906 0.039 Uiso 1 1 calc R
H36B H -0.0685 0.2592 0.6951 0.039 Uiso 1 1 calc R
H36C H -0.0659 0.3373 0.6389 0.039 Uiso 1 1 calc R
C37 C -0.00403(9) 0.49641(7) 0.65298(5) 0.0246(2) Uani 1 1 d .
C38 C 0.09689(9) 0.42465(8) 0.60636(5) 0.0266(2) Uani 1 1 d .
H38 H 0.1350(10) 0.3543(8) 0.6202(6) 0.027(3) Uiso 1 1 d .
C39 C 0.15103(10) 0.44686(9) 0.54188(5) 0.0328(2) Uani 1 1 d .
C40 C 0.10054(11) 0.54350(9) 0.52416(6) 0.0398(3) Uani 1 1 d .
H40 H 0.1401(13) 0.5568(11) 0.4765(8) 0.064(5) Uiso 1 1 d .
C41 C 0.00072(11) 0.61597(8) 0.56808(6) 0.0379(3) Uani 1 1 d .
C42 C -0.05170(10) 0.59231(8) 0.63264(6) 0.0306(2) Uani 1 1 d .
H42 H -0.1185(11) 0.6398(9) 0.6597(6) 0.032(3) Uiso 1 1 d .
C43 C 0.26214(12) 0.36940(11) 0.49391(6) 0.0478(3) Uani 1 1 d .
H43A H 0.2490 0.3681 0.4481 0.072 Uiso 1 1 calc R
H43B H 0.2776 0.3046 0.5120 0.072 Uiso 1 1 calc R
H43C H 0.3324 0.3848 0.4902 0.072 Uiso 1 1 calc R
C44 C -0.05333(13) 0.72082(9) 0.54764(7) 0.0559(3) Uani 1 1 d .
H44A H 0.0099 0.7460 0.5352 0.084 Uiso 1 1 calc R
H44B H -0.1199 0.7630 0.5866 0.084 Uiso 1 1 calc R
H44C H -0.0849 0.7212 0.5079 0.084 Uiso 1 1 calc R
C45 C -0.05023(11) -0.13136(9) 0.75070(6) 0.0414(3) Uani 1 1 d .
H45A H -0.1114 -0.1399 0.7891 0.062 Uiso 1 1 calc R
H45B H 0.0040 -0.1954 0.7245 0.062 Uiso 1 1 calc R
H45C H -0.0911 -0.0850 0.7203 0.062 Uiso 1 1 calc R
C46 C 0.21819(14) -0.25405(8) 0.76179(6) 0.0469(3) Uani 1 1 d .
H46A H 0.3043 -0.2695 0.7561 0.070 Uiso 1 1 calc R
H46B H 0.2076 -0.2701 0.7178 0.070 Uiso 1 1 calc R
H46C H 0.1917 -0.2931 0.7971 0.070 Uiso 1 1 calc R
C47 C 0.28291(10) -0.11835(8) 0.84951(6) 0.0346(3) Uani 1 1 d .
H47A H 0.2649 -0.1359 0.8973 0.052 Uiso 1 1 calc R
H47B H 0.3083 -0.0639 0.8476 0.052 Uiso 1 1 calc R
H47C H 0.3487 -0.1759 0.8200 0.052 Uiso 1 1 calc R
C48 C 0.05322(9) 0.08122(7) 0.89695(5) 0.0263(2) Uani 1 1 d .
H48A H 0.0285 0.0643 0.9443 0.039 Uiso 1 1 calc R
H48B H -0.0087 0.1449 0.8903 0.039 Uiso 1 1 calc R
H48C H 0.1314 0.0859 0.8890 0.039 Uiso 1 1 calc R
C49 C -0.15329(9) 0.07415(8) 0.83363(5) 0.0266(2) Uani 1 1 d .
C50 C -0.22327(10) 0.10551(9) 0.90186(6) 0.0333(2) Uani 1 1 d .
H50 H -0.1830(11) 0.0774(9) 0.9389(6) 0.035(3) Uiso 1 1 d .
C51 C -0.34570(10) 0.17226(10) 0.91787(6) 0.0391(3) Uani 1 1 d .
C52 C -0.39807(10) 0.20632(10) 0.86423(6) 0.0390(3) Uani 1 1 d .
H52 H -0.4838(12) 0.2522(10) 0.8733(7) 0.045(4) Uiso 1 1 d .
C53 C -0.33103(10) 0.17714(9) 0.79560(6) 0.0340(2) Uani 1 1 d .
C54 C -0.20945(10) 0.11193(8) 0.78102(5) 0.0299(2) Uani 1 1 d .
H54 H -0.1618(10) 0.0927(8) 0.7351(6) 0.028(3) Uiso 1 1 d .
C55 C -0.41841(13) 0.20750(13) 0.99219(7) 0.0597(4) Uani 1 1 d .
H55A H -0.3881 0.2494 1.0110 0.090 Uiso 1 1 calc R
H55B H -0.4097 0.1503 1.0194 0.090 Uiso 1 1 calc R
H55C H -0.5046 0.2456 0.9944 0.090 Uiso 1 1 calc R
C56 C -0.38850(11) 0.21893(10) 0.73809(7) 0.0444(3) Uani 1 1 d .
H56A H -0.3880 0.1653 0.7109 0.067 Uiso 1 1 calc R
H56B H -0.3421 0.2515 0.7082 0.067 Uiso 1 1 calc R
H56C H -0.4727 0.2671 0.7578 0.067 Uiso 1 1 calc R
C57 C 0.20913(9) 0.15240(7) 0.60088(5) 0.0252(2) Uani 1 1 d .
H57A H 0.2519 0.1543 0.5528 0.038 Uiso 1 1 calc R
H57B H 0.2459 0.1720 0.6319 0.038 Uiso 1 1 calc R
H57C H 0.1230 0.1982 0.6102 0.038 Uiso 1 1 calc R
C58 C 0.02186(10) 0.07079(8) 0.58135(5) 0.0306(2) Uani 1 1 d .
H58A H 0.0439 0.0673 0.5307 0.046 Uiso 1 1 calc R
H58B H -0.0142 0.1400 0.6000 0.046 Uiso 1 1 calc R
H58C H -0.0373 0.0421 0.5981 0.046 Uiso 1 1 calc R
C59 C 0.13544(11) -0.15859(8) 0.59128(6) 0.0345(3) Uani 1 1 d .
H59A H 0.0461 -0.1267 0.6046 0.052 Uiso 1 1 calc R
H59B H 0.1628 -0.2192 0.6148 0.052 Uiso 1 1 calc R
H59C H 0.1659 -0.1750 0.5412 0.052 Uiso 1 1 calc R
C60 C 0.39259(11) -0.22077(8) 0.62084(7) 0.0402(3) Uani 1 1 d .
H60A H 0.3568 -0.2678 0.6185 0.060 Uiso 1 1 calc R
H60B H 0.4238 -0.2303 0.6615 0.060 Uiso 1 1 calc R
H60C H 0.4596 -0.2319 0.5790 0.060 Uiso 1 1 calc R
C61 C 0.43237(9) -0.02921(7) 0.63617(5) 0.0231(2) Uani 1 1 d .
C62 C 0.49205(9) 0.02184(8) 0.59311(5) 0.0268(2) Uani 1 1 d .
H62 H 0.4611(11) 0.0551(9) 0.5553(6) 0.036(3) Uiso 1 1 d .
C63 C 0.59728(10) 0.02480(8) 0.60157(6) 0.0312(2) Uani 1 1 d .
C64 C 0.64535(10) -0.02611(9) 0.65357(6) 0.0359(3) Uani 1 1 d .
H64 H 0.7200(12) -0.0234(9) 0.6590(6) 0.042(4) Uiso 1 1 d .
C65 C 0.58973(10) -0.07873(8) 0.69669(6) 0.0357(3) Uani 1 1 d .
C66 C 0.48463(10) -0.07954(8) 0.68738(6) 0.0290(2) Uani 1 1 d .
H66 H 0.4437(10) -0.1127(9) 0.7175(6) 0.033(3) Uiso 1 1 d .
C67 C 0.65655(11) 0.08397(10) 0.55617(6) 0.0435(3) Uani 1 1 d .
H67A H 0.6489 0.0796 0.5093 0.065 Uiso 1 1 calc R
H67B H 0.7430 0.0574 0.5547 0.065 Uiso 1 1 calc R
H67C H 0.6162 0.1533 0.5750 0.065 Uiso 1 1 calc R
C68 C 0.63956(13) -0.12932(11) 0.75494(8) 0.0579(4) Uani 1 1 d .
H68A H 0.7175 -0.1861 0.7359 0.087 Uiso 1 1 calc R
H68B H 0.5816 -0.1521 0.7848 0.087 Uiso 1 1 calc R
H68C H 0.6520 -0.0826 0.7820 0.087 Uiso 1 1 calc R

loop_
_atom_site_aniso_label
_atom_site_aniso_U_11
_atom_site_aniso_U_22
_atom_site_aniso_U_33
_atom_site_aniso_U_23
_atom_site_aniso_U_13
_atom_site_aniso_U_12
Ti1 0.01926(7) 0.01502(7) 0.02096(7) 0.00153(6) -0.00551(6) -0.00822(6)
Ti2 0.02349(8) 0.01567(7) 0.02074(7) 0.00374(6) -0.00967(6) -0.01046(6)
N1 0.0192(3) 0.0187(3) 0.0183(3) 0.0033(3) -0.0059(3) -0.0092(3)
N2 0.0218(4) 0.0183(3) 0.0218(3) 0.0042(3) -0.0083(3) -0.0097(3)
C1 0.0240(4) 0.0247(4) 0.0198(4) 0.0032(3) -0.0076(3) -0.0137(4)
C2 0.0193(4) 0.0220(4) 0.0228(4) 0.0028(3) -0.0077(3) -0.0106(3)
C3 0.0211(4) 0.0253(4) 0.0205(4) 0.0032(3) -0.0062(3) -0.0138(3)
C4 0.0276(4) 0.0244(4) 0.0236(4) 0.0039(3) -0.0083(4) -0.0176(4)
C5 0.0280(4) 0.0229(4) 0.0214(4) 0.0006(3) -0.0067(4) -0.0149(4)
C6 0.0219(4) 0.0165(4) 0.0256(4) 0.0044(3) -0.0084(4) -0.0064(3)
C7 0.0267(5) 0.0162(4) 0.0294(5) 0.0013(3) -0.0092(4) -0.0059(4)
C8 0.0240(5) 0.0208(4) 0.0265(5) -0.0004(4) -0.0053(4) -0.0037(4)
C9 0.0173(4) 0.0204(4) 0.0265(4) 0.0018(3) -0.0037(4) -0.0055(3)
C10 0.0186(4) 0.0176(4) 0.0260(4) 0.0033(3) -0.0076(3) -0.0062(3)
C11 0.0311(5) 0.0286(4) 0.0238(4) 0.0094(3) -0.0112(4) -0.0203(4)
C12 0.0429(5) 0.0288(4) 0.0265(4) 0.0093(4) -0.0140(4) -0.0268(4)
C13 0.0474(6) 0.0198(4) 0.0287(5) 0.0090(4) -0.0144(4) -0.0183(4)
C14 0.0346(5) 0.0221(4) 0.0262(4) 0.0098(3) -0.0147(4) -0.0142(4)
C15 0.0289(4) 0.0218(4) 0.0213(4) 0.0072(3) -0.0101(4) -0.0152(4)
C16 0.0226(4) 0.0196(4) 0.0229(4) -0.0005(3) -0.0069(4) -0.0073(4)
C17 0.0227(4) 0.0202(4) 0.0188(4) 0.0011(3) -0.0058(3) -0.0079(3)
C18 0.0252(4) 0.0262(4) 0.0195(4) 0.0001(3) -0.0087(3) -0.0106(4)
C19 0.0297(5) 0.0233(4) 0.0230(4) -0.0030(3) -0.0069(4) -0.0131(4)
C20 0.0271(5) 0.0192(4) 0.0287(5) -0.0009(4) -0.0080(4) -0.0086(4)
C21 0.0232(5) 0.0229(4) 0.0328(5) 0.0024(4) -0.0093(4) -0.0082(4)
C22 0.0231(5) 0.0375(5) 0.0213(4) 0.0023(4) -0.0053(4) -0.0145(4)
C23 0.0427(5) 0.0296(5) 0.0365(5) 0.0102(4) -0.0110(5) -0.0252(4)
C24 0.0455(6) 0.0299(5) 0.0276(5) -0.0040(4) -0.0097(4) -0.0198(5)
C25 0.0335(5) 0.0268(4) 0.0201(4) 0.0032(3) -0.0083(4) -0.0184(4)
C26 0.0367(5) 0.0419(6) 0.0323(5) 0.0130(4) -0.0155(4) -0.0211(5)
C27 0.0541(7) 0.0472(6) 0.0358(5) 0.0202(5) -0.0241(5) -0.0262(5)
C28 0.0579(7) 0.0416(6) 0.0238(5) 0.0094(4) -0.0105(5) -0.0311(5)
C29 0.0417(6) 0.0322(5) 0.0218(4) -0.0022(4) -0.0017(4) -0.0220(4)
C30 0.0332(5) 0.0278(5) 0.0215(4) 0.0003(4) -0.0060(4) -0.0151(4)
C31 0.0719(9) 0.0938(10) 0.0641(8) 0.0524(7) -0.0408(7) -0.0390(8)
C32 0.0501(7) 0.0488(7) 0.0324(6) -0.0014(5) 0.0071(5) -0.0300(6)
C33 0.0470(6) 0.0191(5) 0.0437(6) 0.0017(4) -0.0178(5) -0.0122(4)
C34 0.0367(6) 0.0333(6) 0.0285(5) -0.0057(4) -0.0007(5) -0.0067(5)
C35 0.0246(5) 0.0329(5) 0.0362(5) 0.0073(4) -0.0043(4) -0.0142(4)
C36 0.0228(4) 0.0269(5) 0.0307(5) 0.0021(4) -0.0108(4) -0.0109(4)
C37 0.0272(4) 0.0257(4) 0.0286(4) 0.0098(4) -0.0144(4) -0.0148(4)
C38 0.0299(5) 0.0292(5) 0.0273(4) 0.0079(4) -0.0123(4) -0.0162(4)
C39 0.0367(5) 0.0466(6) 0.0270(5) 0.0097(4) -0.0119(4) -0.0274(5)
C40 0.0527(6) 0.0556(6) 0.0324(5) 0.0212(5) -0.0203(5) -0.0394(5)
C41 0.0542(6) 0.0399(5) 0.0429(5) 0.0244(4) -0.0316(5) -0.0326(5)
C42 0.0361(5) 0.0252(5) 0.0378(5) 0.0126(4) -0.0191(4) -0.0153(4)
C43 0.0462(7) 0.0699(8) 0.0313(6) 0.0047(6) -0.0020(5) -0.0335(6)
C44 0.0839(8) 0.0467(6) 0.0690(8) 0.0389(5) -0.0496(6) -0.0432(6)
C45 0.0613(6) 0.0500(6) 0.0380(6) 0.0086(5) -0.0191(5) -0.0445(5)
C46 0.0796(9) 0.0206(5) 0.0425(6) 0.0071(4) -0.0233(6) -0.0190(5)
C47 0.0381(6) 0.0362(5) 0.0340(5) 0.0138(4) -0.0195(4) -0.0147(5)
C48 0.0310(5) 0.0291(5) 0.0243(4) 0.0030(4) -0.0096(4) -0.0166(4)
C49 0.0276(4) 0.0335(5) 0.0285(5) 0.0095(4) -0.0106(4) -0.0210(4)
C50 0.0308(5) 0.0485(6) 0.0299(5) 0.0131(4) -0.0119(4) -0.0241(5)
C51 0.0288(5) 0.0561(7) 0.0346(6) 0.0079(5) -0.0066(5) -0.0216(5)
C52 0.0261(5) 0.0505(7) 0.0447(6) 0.0095(5) -0.0107(5) -0.0199(5)
C53 0.0340(5) 0.0418(5) 0.0401(5) 0.0126(4) -0.0196(4) -0.0241(4)
C54 0.0324(5) 0.0377(5) 0.0292(5) 0.0085(4) -0.0121(4) -0.0221(4)
C55 0.0372(7) 0.0907(11) 0.0411(7) 0.0053(7) -0.0035(6) -0.0211(7)
C56 0.0410(6) 0.0537(7) 0.0488(6) 0.0156(5) -0.0278(5) -0.0212(5)
C57 0.0265(5) 0.0224(4) 0.0262(4) 0.0051(4) -0.0066(4) -0.0105(4)
C58 0.0315(5) 0.0362(5) 0.0283(5) 0.0032(4) -0.0157(4) -0.0137(4)
C59 0.0421(6) 0.0345(5) 0.0346(5) -0.0032(4) -0.0127(5) -0.0219(5)
C60 0.0368(6) 0.0207(5) 0.0595(7) -0.0024(5) -0.0144(6) -0.0073(5)
C61 0.0204(4) 0.0193(4) 0.0261(4) -0.0048(3) -0.0052(4) -0.0051(4)
C62 0.0254(5) 0.0286(5) 0.0240(4) -0.0054(4) -0.0025(4) -0.0110(4)
C63 0.0247(5) 0.0345(5) 0.0304(5) -0.0098(4) 0.0012(4) -0.0129(4)
C64 0.0217(5) 0.0378(6) 0.0469(6) -0.0048(5) -0.0106(5) -0.0099(5)
C65 0.0282(5) 0.0311(5) 0.0489(6) 0.0035(5) -0.0190(5) -0.0082(4)
C66 0.0253(5) 0.0254(5) 0.0353(5) 0.0024(4) -0.0111(4) -0.0078(4)
C67 0.0382(6) 0.0612(7) 0.0347(6) -0.0055(5) 0.0035(5) -0.0318(5)
C68 0.0510(7) 0.0617(8) 0.0801(9) 0.0285(7) -0.0470(6) -0.0259(6)

loop_
_atom_type_symbol
_atom_type_description
_atom_type_scat_dispersion_real
_atom_type_scat_dispersion_imag
_atom_type_scat_source
C C 0.0033 0.0016 'International Tables Vol C Tables 4.2.6.8 and 6.1.1.4'
H H 0.0000 0.0000 'International Tables Vol C Tables 4.2.6.8 and 6.1.1.4'
N N 0.0061 0.0033 'International Tables Vol C Tables 4.2.6.8 and 6.1.1.4'
Ti Ti 0.2776 0.4457 'International Tables Vol C Tables 4.2.6.8 and 6.1.1.4'

loop_
_geom_angle_atom_site_label_1
_geom_angle_atom_site_label_2
_geom_angle_atom_site_label_3
_geom_angle
N1 Ti1 C5 129.58(3)
N1 Ti1 C4 128.85(3)
C5 Ti1 C4 35.99(3)
N1 Ti1 C9 84.05(3)
C5 Ti1 C9 128.42(3)
C4 Ti1 C9 146.96(3)
N1 Ti1 C10 80.07(3)
C5 Ti1 C10 149.51(3)
C4 Ti1 C10 134.75(3)
C9 Ti1 C10 35.48(3)
N1 Ti1 C1 94.58(3)
C5 Ti1 C1 35.37(3)
C4 Ti1 C1 58.56(3)
C9 Ti1 C1 131.01(3)
C10 Ti1 C1 165.52(3)
N1 Ti1 C6 110.64(3)
C5 Ti1 C6 119.16(3)
C4 Ti1 C6 100.61(3)
C9 Ti1 C6 58.26(3)
C10 Ti1 C6 34.93(3)
C1 Ti1 C6 154.53(4)
N1 Ti1 C8 117.44(4)
C5 Ti1 C8 96.42(4)
C4 Ti1 C8 113.42(4)
C9 Ti1 C8 34.78(4)
C10 Ti1 C8 57.90(3)
C1 Ti1 C8 114.55(3)
C6 Ti1 C8 57.24(3)
N1 Ti1 C3 94.21(3)
C5 Ti1 C3 58.52(3)
C4 Ti1 C3 34.91(3)
C9 Ti1 C3 171.64(3)
C10 Ti1 C3 136.16(3)
C1 Ti1 C3 57.22(3)
C6 Ti1 C3 115.23(3)
C8 Ti1 C3 148.30(4)
N1 Ti1 C7 136.73(4)
C5 Ti1 C7 92.21(4)
C4 Ti1 C7 90.57(4)
C9 Ti1 C7 57.38(4)
C10 Ti1 C7 57.36(3)
C1 Ti1 C7 124.62(3)
C6 Ti1 C7 34.19(3)
C8 Ti1 C7 33.94(3)
C3 Ti1 C7 120.95(3)
N1 Ti1 C2 76.05(3)
C5 Ti1 C2 57.71(3)
C4 Ti1 C2 57.32(3)
C9 Ti1 C2 151.57(3)
C10 Ti1 C2 151.78(3)
C1 Ti1 C2 34.00(3)
C6 Ti1 C2 148.45(3)
C8 Ti1 C2 148.55(3)
C3 Ti1 C2 33.75(3)
C7 Ti1 C2 146.94(4)
N2 Ti2 C12 124.86(3)
N2 Ti2 C18 99.02(3)
C12 Ti2 C18 110.34(4)
N2 Ti2 C14 103.46(3)
C12 Ti2 C14 57.26(4)
C18 Ti2 C14 157.43(3)
N2 Ti2 C11 90.48(3)
C12 Ti2 C11 34.49(3)
C18 Ti2 C11 125.15(4)
C14 Ti2 C11 57.08(3)
N2 Ti2 C13 134.98(3)
C12 Ti2 C13 34.17(4)
C18 Ti2 C13 124.51(4)
C14 Ti2 C13 34.36(4)
C11 Ti2 C13 56.81(3)
N2 Ti2 C16 95.89(3)
C12 Ti2 C16 139.25(3)
C18 Ti2 C16 57.34(3)
C14 Ti2 C16 117.65(3)
C11 Ti2 C16 172.71(3)
C13 Ti2 C16 115.92(3)
N2 Ti2 C17 78.86(3)
C12 Ti2 C17 144.25(4)
C18 Ti2 C17 34.31(4)
C14 Ti2 C17 150.77(4)
C11 Ti2 C17 151.76(3)
C13 Ti2 C17 144.17(3)
C16 Ti2 C17 34.26(3)
N2 Ti2 C15 78.98(3)
C12 Ti2 C15 56.87(3)
C18 Ti2 C15 158.39(3)
C14 Ti2 C15 34.00(3)
C11 Ti2 C15 34.18(3)
C13 Ti2 C15 56.42(3)
C16 Ti2 C15 144.11(3)
C17 Ti2 C15 157.05(3)
N2 Ti2 C19 132.50(3)
C12 Ti2 C19 90.80(4)
C18 Ti2 C19 34.34(3)
C14 Ti2 C19 123.19(3)
C11 Ti2 C19 120.73(4)
C13 Ti2 C19 92.39(4)
C16 Ti2 C19 56.63(4)
C17 Ti2 C19 56.44(3)
C15 Ti2 C19 146.51(3)
N2 Ti2 C20 129.89(3)
C12 Ti2 C20 105.19(4)
C18 Ti2 C20 56.94(3)
C14 Ti2 C20 105.57(3)
C11 Ti2 C20 139.62(4)
C13 Ti2 C20 87.90(3)
C16 Ti2 C20 34.17(3)
C17 Ti2 C20 56.49(3)
C15 Ti2 C20 139.46(3)
C19 Ti2 C20 33.78(3)
N2 N1 Ti1 178.82(7)
N1 N2 Ti2 175.76(7)
C2 C1 C5 108.48(8)
C2 C1 C25 125.97(8)
C5 C1 C25 125.55(8)
C2 C1 Ti1 76.26(6)
C5 C1 Ti1 69.75(6)
C25 C1 Ti1 120.09(7)
C3 C2 C1 108.00(8)
C3 C2 C21 125.91(8)
C1 C2 C21 126.00(8)
C3 C2 Ti1 70.94(5)
C1 C2 Ti1 69.74(5)
C21 C2 Ti1 127.61(7)
C2 C3 C4 108.33(8)
C2 C3 C22 127.06(8)
C4 C3 C22 124.11(9)
C2 C3 Ti1 75.31(5)
C4 C3 Ti1 69.31(5)
C22 C3 Ti1 127.42(7)
C3 C4 C5 108.00(8)
C3 C4 C23 123.49(8)
C5 C4 C23 127.47(9)
C3 C4 Ti1 75.78(6)
C5 C4 Ti1 71.60(6)
C23 C4 Ti1 127.69(7)
C1 C5 C4 107.16(8)
C1 C5 C24 124.13(9)
C4 C5 C24 127.31(9)
C1 C5 Ti1 74.88(6)
C4 C5 Ti1 72.42(6)
C24 C5 Ti1 128.78(7)
C7 C6 C10 107.90(8)
C7 C6 C37 125.78(9)
C10 C6 C37 126.31(9)
C7 C6 Ti1 74.73(5)
C10 C6 Ti1 70.92(5)
C37 C6 Ti1 121.26(6)
C8 C7 C6 108.06(9)
C8 C7 C33 124.84(9)
C6 C7 C33 126.31(9)
C8 C7 Ti1 71.22(5)
C6 C7 Ti1 71.09(5)
C33 C7 Ti1 131.27(8)
C7 C8 C9 108.48(9)
C7 C8 C34 124.57(10)
C9 C8 C34 125.98(10)
C7 C8 Ti1 74.84(5)
C9 C8 Ti1 70.19(5)
C34 C8 Ti1 129.72(8)
C8 C9 C10 107.95(9)
C8 C9 C35 126.37(9)
C10 C9 C35 124.99(10)
C8 C9 Ti1 75.03(6)
C10 C9 Ti1 73.01(5)
C35 C9 Ti1 125.28(7)
C6 C10 C9 107.58(9)
C6 C10 C36 127.19(9)
C9 C10 C36 124.19(9)
C6 C10 Ti1 74.16(6)
C9 C10 Ti1 71.50(6)
C36 C10 Ti1 128.98(6)
C15 C11 C12 107.56(9)
C15 C11 C49 127.23(9)
C12 C11 C49 124.64(10)
C15 C11 Ti2 73.55(5)
C12 C11 Ti2 72.23(6)
C49 C11 Ti2 126.55(6)
C13 C12 C11 107.85(9)
C13 C12 C45 125.83(9)
C11 C12 C45 124.95(10)
C13 C12 Ti2 73.49(6)
C11 C12 Ti2 73.27(6)
C45 C12 Ti2 129.45(7)
C12 C13 C14 108.49(9)
C12 C13 C46 125.42(11)
C14 C13 C46 125.10(11)
C12 C13 Ti2 72.34(6)
C14 C13 Ti2 72.59(6)
C46 C13 Ti2 129.96(8)
C15 C14 C13 107.52(9)
C15 C14 C47 124.84(10)
C13 C14 C47 126.97(9)
C15 C14 Ti2 73.83(5)
C13 C14 Ti2 73.05(6)
C47 C14 Ti2 126.07(7)
C14 C15 C11 108.53(9)
C14 C15 C48 124.62(9)
C11 C15 C48 126.71(8)
C14 C15 Ti2 72.18(5)
C11 C15 Ti2 72.27(5)
C48 C15 Ti2 124.82(6)
C17 C16 C20 107.44(9)
C17 C16 C61 127.43(9)
C20 C16 C61 124.82(8)
C17 C16 Ti2 72.88(5)
C20 C16 Ti2 73.68(6)
C61 C16 Ti2 124.04(6)
C18 C17 C16 108.64(8)
C18 C17 C57 124.49(9)
C16 C17 C57 126.66(9)
C18 C17 Ti2 72.21(5)
C16 C17 Ti2 72.85(5)
C57 C17 Ti2 125.03(6)
C17 C18 C19 107.20(8)
C17 C18 C58 126.40(9)
C19 C18 C58 125.67(10)
C17 C18 Ti2 73.48(5)
C19 C18 Ti2 73.98(5)
C58 C18 Ti2 125.71(6)
C20 C19 C18 108.55(9)
C20 C19 C59 126.29(9)
C18 C19 C59 123.93(9)
C20 C19 Ti2 73.34(6)
C18 C19 Ti2 71.67(5)
C59 C19 Ti2 130.90(7)
C19 C20 C16 108.11(8)
C19 C20 C60 125.61(10)
C16 C20 C60 124.22(10)
C19 C20 Ti2 72.88(5)
C16 C20 Ti2 72.15(5)
C60 C20 Ti2 133.61(8)
C30 C25 C26 118.22(9)
C30 C25 C1 120.39(9)
C26 C25 C1 121.36(9)
C25 C26 C27 120.88(11)
C28 C27 C26 118.90(11)
C28 C27 C31 120.87(11)
C26 C27 C31 120.22(12)
C29 C28 C27 121.64(10)
C28 C29 C30 118.31(10)
C28 C29 C32 121.28(10)
C30 C29 C32 120.32(10)
C25 C30 C29 122.01(10)
C38 C37 C42 117.84(9)
C38 C37 C6 120.83(8)
C42 C37 C6 121.32(9)
C39 C38 C37 121.92(9)
C40 C39 C38 118.05(10)
C40 C39 C43 121.06(10)
C38 C39 C43 120.87(10)
C41 C40 C39 121.91(10)
C40 C41 C42 119.13(10)
C40 C41 C44 121.10(11)
C42 C41 C44 119.77(11)
C41 C42 C37 121.14(10)
C50 C49 C54 117.95(9)
C50 C49 C11 120.39(9)
C54 C49 C11 121.64(9)
C49 C50 C51 121.48(10)
C52 C51 C50 118.60(10)
C52 C51 C55 120.99(11)
C50 C51 C55 120.40(11)
C51 C52 C53 121.53(11)
C54 C53 C52 118.78(10)
C54 C53 C56 120.65(10)
C52 C53 C56 120.53(10)
C53 C54 C49 121.65(10)
C66 C61 C62 117.32(10)
C66 C61 C16 121.15(9)
C62 C61 C16 121.53(9)
C63 C62 C61 121.78(10)
C62 C63 C64 118.67(11)
C62 C63 C67 120.48(11)
C64 C63 C67 120.83(11)
C65 C64 C63 121.23(11)
C66 C65 C64 118.73(11)
C66 C65 C68 120.68(12)
C64 C65 C68 120.51(12)
C65 C66 C61 122.25(11)

loop_
_geom_bond_atom_site_label_1
_geom_bond_atom_site_label_2
_geom_bond_distance
Ti1 N1 1.9885(8)
Ti1 C5 2.3122(11)
Ti1 C4 2.3230(10)
Ti1 C9 2.3365(10)
Ti1 C10 2.3563(10)
Ti1 C1 2.3793(10)
Ti1 C6 2.3986(9)
Ti1 C8 2.3991(10)
Ti1 C3 2.4071(10)
Ti1 C7 2.4459(9)
Ti1 C2 2.4636(9)
Ti2 N2 2.0699(8)
Ti2 C12 2.3966(10)
Ti2 C18 2.3989(9)
Ti2 C14 2.4054(10)
Ti2 C11 2.4102(10)
Ti2 C13 2.4115(10)
Ti2 C16 2.4150(10)
Ti2 C17 2.4154(9)
Ti2 C15 2.4267(9)
Ti2 C19 2.4290(10)
Ti2 C20 2.4350(10)
N1 N2 1.1574(11)
C1 C2 1.4183(13)
C1 C5 1.4266(13)
C1 C25 1.4843(13)
C2 C3 1.4149(13)
C2 C21 1.4948(13)
C3 C4 1.4211(13)
C3 C22 1.5021(13)
C4 C5 1.4320(13)
C4 C23 1.5001(14)
C5 C24 1.5012(14)
C6 C7 1.4246(14)
C6 C10 1.4276(14)
C6 C37 1.4804(13)
C7 C8 1.4150(14)
C7 C33 1.5044(15)
C8 C9 1.4166(15)
C8 C34 1.5039(14)
C9 C10 1.4301(13)
C9 C35 1.5047(15)
C10 C36 1.4950(14)
C11 C15 1.4217(14)
C11 C12 1.4253(14)
C11 C49 1.4724(14)
C12 C13 1.4125(15)
C12 C45 1.5029(16)
C13 C14 1.4228(15)
C13 C46 1.5029(15)
C14 C15 1.4128(13)
C14 C47 1.4994(15)
C15 C48 1.4949(14)
C16 C17 1.4229(13)
C16 C20 1.4249(14)
C16 C61 1.4793(15)
C17 C18 1.4202(15)
C17 C57 1.4984(14)
C18 C19 1.4256(14)
C18 C58 1.4953(14)
C19 C20 1.4131(15)
C19 C59 1.4996(16)
C20 C60 1.5050(14)
C25 C30 1.3921(15)
C25 C26 1.3934(15)
C26 C27 1.4008(16)
C27 C28 1.3875(18)
C27 C31 1.5073(18)
C28 C29 1.3819(17)
C29 C30 1.3930(14)
C29 C32 1.5044(17)
C37 C38 1.3962(14)
C37 C42 1.3975(14)
C38 C39 1.3942(14)
C39 C40 1.3911(16)
C39 C43 1.4978(16)
C40 C41 1.3708(16)
C41 C42 1.3973(15)
C41 C44 1.5168(16)
C49 C50 1.3940(14)
C49 C54 1.4012(15)
C50 C51 1.3963(16)
C51 C52 1.3856(17)
C51 C55 1.5109(18)
C52 C53 1.3893(16)
C53 C54 1.3836(15)
C53 C56 1.5075(16)
C61 C66 1.3991(14)
C61 C62 1.4016(15)
C62 C63 1.3893(16)
C63 C64 1.3930(17)
C63 C67 1.5111(17)
C64 C65 1.3901(18)
C65 C66 1.3809(17)
C65 C68 1.5089(18)

loop_
_platon_squeeze_void_nr
_platon_squeeze_void_average_x
_platon_squeeze_void_average_y
_platon_squeeze_void_average_z
_platon_squeeze_void_volume
_platon_squeeze_void_count_electrons
1 0.500 0.500 0.442 582.0 126.0
2 0.455 0.000 0.893 14.2 0.0
3 0.544 1.000 0.107 14.2 0.0
